data_2237851
loop_
_publ_author_name
'Rodriguez, Mark A.'
'Borek, Theodore T.'

_publ_section_title
;
 2,4-Bis(dimethylamino)-1,3,5-trimethyl-6-(nitrooxy)borazine
;
_journal_coeditor_code HB7055
_journal_issue 5
_journal_name_full 'Acta Crystallographica Section E'
_journal_page_first o634
_journal_paper_doi 10.1107/S1600536813007484
_journal_volume 69
_journal_year 2013
_chemical_formula_iupac 'C7 H21 B3 N6 O3'
_chemical_formula_moiety 'C7 H21 B3 N6 O3'
_chemical_formula_sum 'C7 H21 B3 N6 O3'
_chemical_formula_weight 269.73
_chemical_name_systematic
;
2,4-Bis(dimethylamino)-1,3,5-trimethyl-6-(nitrooxy)borazine
;
_space_group_IT_number 2
_symmetry_cell_setting triclinic
_symmetry_space_group_name_Hall '-P 1'
_symmetry_space_group_name_H-M 'P -1'
_atom_sites_solution_hydrogens geom
_atom_sites_solution_primary direct
_atom_sites_solution_secondary difmap
_cell_angle_alpha 117.624(2)
_cell_angle_beta 92.371(2)
_cell_angle_gamma 113.744(2)
_cell_formula_units_Z 2
_cell_length_a 8.7017(15)
_cell_length_b 10.2205(16)
_cell_length_c 10.3082(15)
_cell_measurement_reflns_used 200
_cell_measurement_temperature 193(2)
_cell_measurement_theta_max 25.0
_cell_measurement_theta_min 1.0
_cell_volume 713.5(2)
_computing_cell_refinement 'SAINT (Bruker, 2005)'
_computing_data_collection 'APEX2 (Bruker, 2005)'
_computing_data_reduction 'SAINT (Bruker, 2005)'
_computing_molecular_graphics '<i>XSHELL.</i> (Bruker, 2000) and <i>Mercury</i> (Macrae <i>et al.</i>, 2006)'
_computing_publication_material 'SHELXTL (Sheldrick, 2008)'
_computing_structure_refinement 'SHELXTL (Sheldrick, 2008)'
_computing_structure_solution 'SHELXTL (Sheldrick, 2008)'
_diffrn_ambient_temperature 193(2)
_diffrn_measured_fraction_theta_full 0.994
_diffrn_measured_fraction_theta_max 0.994
_diffrn_measurement_device_type 'Bruker APEX CCD'
_diffrn_measurement_method '\w and \f scans'
_diffrn_radiation_monochromator graphite
_diffrn_radiation_source 'fine-focus sealed tube'
_diffrn_radiation_type MoK\a
_diffrn_radiation_wavelength 0.71073
_diffrn_reflns_av_R_equivalents 0.0240
_diffrn_reflns_av_sigmaI/netI 0.0388
_diffrn_reflns_limit_h_max 10
_diffrn_reflns_limit_h_min -10
_diffrn_reflns_limit_k_max 12
_diffrn_reflns_limit_k_min -12
_diffrn_reflns_limit_l_max 12
_diffrn_reflns_limit_l_min -12
_diffrn_reflns_number 5210
_diffrn_reflns_theta_full 25.00
_diffrn_reflns_theta_max 25.00
_diffrn_reflns_theta_min 2.32
_exptl_absorpt_coefficient_mu 0.092
_exptl_absorpt_correction_T_max 0.9895
_exptl_absorpt_correction_T_min 0.9807
_exptl_absorpt_correction_type multi-scan
_exptl_absorpt_process_details '(SADABS; Bruker, 2005)'
_exptl_crystal_colour colorless
_exptl_crystal_density_diffrn 1.255
_exptl_crystal_density_method 'not measured'
_exptl_crystal_description irregular
_exptl_crystal_F_000 288
_exptl_crystal_size_max 0.21
_exptl_crystal_size_mid 0.14
_exptl_crystal_size_min 0.12
_refine_diff_density_max 0.159
_refine_diff_density_min -0.235
_refine_ls_extinction_method none
_refine_ls_goodness_of_fit_ref 1.028
_refine_ls_hydrogen_treatment constr
_refine_ls_matrix_type full
_refine_ls_number_parameters 179
_refine_ls_number_reflns 2515
_refine_ls_number_restraints 0
_refine_ls_restrained_S_all 1.028
_refine_ls_R_factor_all 0.0710
_refine_ls_R_factor_gt 0.0461
_refine_ls_shift/su_max 0.000
_refine_ls_shift/su_mean 0.000
_refine_ls_structure_factor_coef Fsqd
_refine_ls_weighting_details 'calc w=1/[\s^2^(Fo^2^)+(0.0544P)^2^+0.1672P] where P=(Fo^2^+2Fc^2^)/3'
_refine_ls_weighting_scheme calc
_refine_ls_wR_factor_gt 0.1084
_refine_ls_wR_factor_ref 0.1235
_reflns_number_gt 1754
_reflns_number_total 2515
_reflns_threshold_expression I>2\s(I)
_cod_data_source_file hb7055.cif
_cod_data_source_block I
_cod_database_code 2237851
_cod_database_fobs_code 2237851

loop_
_symmetry_equiv_pos_as_xyz
'x, y, z'
'-x, -y, -z'

loop_
_atom_site_type_symbol
_atom_site_label
_atom_site_fract_x
_atom_site_fract_y
_atom_site_fract_z
_atom_site_U_iso_or_equiv
_atom_site_adp_type
_atom_site_calc_flag
_atom_site_refinement_flags
_atom_site_occupancy
_atom_site_symmetry_multiplicity
B B1 0.4283(3) 0.6785(3) 0.6075(3) 0.0344(5) Uani d . 1 1
B B2 0.2976(3) 0.5242(3) 0.7345(3) 0.0326(5) Uani d . 1 1
B B3 0.1777(3) 0.3931(3) 0.4492(3) 0.0312(5) Uani d . 1 1
N N1 0.42950(19) 0.67279(19) 0.74152(18) 0.0326(4) Uani d . 1 1
N N2 0.3103(2) 0.5465(2) 0.46384(18) 0.0327(4) Uani d . 1 1
N N3 0.1733(2) 0.39008(19) 0.58808(18) 0.0323(4) Uani d . 1 1
N N4 0.2920(2) 0.5148(2) 0.8690(2) 0.0424(5) Uani d . 1 1
N N5 0.0574(2) 0.2537(2) 0.30467(19) 0.0380(4) Uani d . 1 1
N N6 0.5525(2) 0.9520(2) 0.6490(2) 0.0494(5) Uani d . 1 1
O O1 0.57519(18) 0.82087(18) 0.61309(18) 0.0487(4) Uani d . 1 1
O O2 0.4182(2) 0.9481(2) 0.6800(2) 0.0697(6) Uani d . 1 1
O O3 0.6707(3) 1.0656(2) 0.6479(3) 0.0882(7) Uani d . 1 1
C C1 0.5786(3) 0.8066(3) 0.8791(2) 0.0450(6) Uani d . 1 1
H H1A 0.6855 0.8443 0.8486 0.068 Uiso calc R 1 1
H H1B 0.5931 0.7628 0.9428 0.068 Uiso calc R 1 1
H H1C 0.5561 0.9014 0.9370 0.068 Uiso calc R 1 1
C C2 0.3408(3) 0.5590(3) 0.3290(2) 0.0436(5) Uani d . 1 1
H H2A 0.2795 0.6144 0.3123 0.065 Uiso calc R 1 1
H H2B 0.2967 0.4462 0.2389 0.065 Uiso calc R 1 1
H H2C 0.4665 0.6249 0.3464 0.065 Uiso calc R 1 1
C C3 0.0057(3) 0.2695(3) 0.5884(3) 0.0437(5) Uani d . 1 1
H H3A 0.0109 0.1674 0.5660 0.066 Uiso calc R 1 1
H H3B -0.0904 0.2409 0.5105 0.066 Uiso calc R 1 1
H H3C -0.0139 0.3207 0.6889 0.066 Uiso calc R 1 1
C C4 0.3033(3) 0.6486(3) 1.0146(3) 0.0545(6) Uani d . 1 1
H H4A 0.3224 0.7458 1.0070 0.082 Uiso calc R 1 1
H H4B 0.4011 0.6811 1.0936 0.082 Uiso calc R 1 1
H H4C 0.1941 0.6093 1.0416 0.082 Uiso calc R 1 1
C C5 0.2485(3) 0.3612(3) 0.8680(3) 0.0579(7) Uani d . 1 1
H H5A 0.1314 0.3175 0.8816 0.087 Uiso calc R 1 1
H H5B 0.3342 0.3851 0.9513 0.087 Uiso calc R 1 1
H H5C 0.2505 0.2775 0.7703 0.087 Uiso calc R 1 1
C C6 -0.0062(3) 0.0790(3) 0.2594(3) 0.0477(6) Uani d . 1 1
H H6A 0.0633 0.0735 0.3322 0.072 Uiso calc R 1 1
H H6B 0.0047 0.0162 0.1572 0.072 Uiso calc R 1 1
H H6C -0.1292 0.0297 0.2584 0.072 Uiso calc R 1 1
C C7 -0.0354(3) 0.2692(3) 0.1965(3) 0.0513(6) Uani d . 1 1
H H7A -0.0014 0.3878 0.2379 0.077 Uiso calc R 1 1
H H7B -0.1617 0.2060 0.1785 0.077 Uiso calc R 1 1
H H7C -0.0057 0.2241 0.1000 0.077 Uiso calc R 1 1

loop_
_atom_site_aniso_label
_atom_site_aniso_U_11
_atom_site_aniso_U_22
_atom_site_aniso_U_33
_atom_site_aniso_U_12
_atom_site_aniso_U_13
_atom_site_aniso_U_23
B1 0.0302(12) 0.0340(13) 0.0503(15) 0.0175(11) 0.0181(11) 0.0278(12)
B2 0.0330(12) 0.0344(12) 0.0384(13) 0.0189(11) 0.0130(10) 0.0222(11)
B3 0.0310(12) 0.0336(12) 0.0382(13) 0.0195(10) 0.0148(10) 0.0215(11)
N1 0.0298(9) 0.0288(9) 0.0360(9) 0.0111(7) 0.0079(7) 0.0171(8)
N2 0.0364(9) 0.0378(10) 0.0360(10) 0.0204(8) 0.0162(8) 0.0252(8)
N3 0.0298(9) 0.0298(9) 0.0389(10) 0.0116(7) 0.0114(7) 0.0213(8)
N4 0.0514(11) 0.0428(10) 0.0394(10) 0.0204(9) 0.0135(9) 0.0279(9)
N5 0.0396(10) 0.0350(10) 0.0364(10) 0.0180(8) 0.0082(8) 0.0166(8)
N6 0.0421(11) 0.0373(11) 0.0612(13) 0.0101(10) 0.0209(10) 0.0274(10)
O1 0.0400(9) 0.0435(9) 0.0698(11) 0.0172(7) 0.0247(8) 0.0364(8)
O2 0.0573(11) 0.0499(11) 0.1124(16) 0.0299(9) 0.0396(11) 0.0452(11)
O3 0.0787(14) 0.0491(11) 0.140(2) 0.0195(10) 0.0572(13) 0.0593(13)
C1 0.0400(12) 0.0383(12) 0.0465(13) 0.0133(10) 0.0063(10) 0.0199(11)
C2 0.0509(13) 0.0536(14) 0.0459(13) 0.0294(12) 0.0248(11) 0.0356(12)
C3 0.0372(12) 0.0401(12) 0.0496(13) 0.0097(10) 0.0158(10) 0.0278(11)
C4 0.0605(16) 0.0692(17) 0.0397(14) 0.0317(14) 0.0174(11) 0.0318(13)
C5 0.0638(16) 0.0626(16) 0.0682(17) 0.0261(13) 0.0186(13) 0.0525(15)
C6 0.0429(13) 0.0338(12) 0.0505(14) 0.0151(10) 0.0131(11) 0.0134(11)
C7 0.0514(14) 0.0568(15) 0.0414(13) 0.0279(12) 0.0064(11) 0.0215(12)

loop_
_atom_type_symbol
_atom_type_description
_atom_type_scat_dispersion_real
_atom_type_scat_dispersion_imag
_atom_type_scat_source
C C 0.0033 0.0016 'International Tables Vol C Tables 4.2.6.8 and 6.1.1.4'
H H 0.0000 0.0000 'International Tables Vol C Tables 4.2.6.8 and 6.1.1.4'
B B 0.0013 0.0007 'International Tables Vol C Tables 4.2.6.8 and 6.1.1.4'
N N 0.0061 0.0033 'International Tables Vol C Tables 4.2.6.8 and 6.1.1.4'
O O 0.0106 0.0060 'International Tables Vol C Tables 4.2.6.8 and 6.1.1.4'

loop_
_geom_angle_atom_site_label_1
_geom_angle_atom_site_label_2
_geom_angle_atom_site_label_3
_geom_angle
N2 B1 N1 124.20(18)
N2 B1 O1 117.31(19)
N1 B1 O1 117.86(18)
N4 B2 N3 122.28(18)
N4 B2 N1 120.72(19)
N3 B2 N1 117.00(18)
N5 B3 N3 122.07(18)
N5 B3 N2 121.33(18)
N3 B3 N2 116.59(18)
B1 N1 B2 118.96(17)
B1 N1 C1 118.86(17)
B2 N1 C1 121.61(17)
B1 N2 B3 119.30(17)
B1 N2 C2 118.29(17)
B3 N2 C2 121.85(17)
B2 N3 B3 123.84(17)
B2 N3 C3 116.89(17)
B3 N3 C3 116.69(16)
B2 N4 C4 123.85(18)
B2 N4 C5 123.12(18)
C4 N4 C5 112.45(18)
B3 N5 C7 123.88(17)
B3 N5 C6 123.55(18)
C7 N5 C6 111.94(17)
O3 N6 O2 126.7(2)
O3 N6 O1 115.25(19)
O2 N6 O1 118.09(17)
N6 O1 B1 115.66(15)
N1 C1 H1A 109.5
N1 C1 H1B 109.5
H1A C1 H1B 109.5
N1 C1 H1C 109.5
H1A C1 H1C 109.5
H1B C1 H1C 109.5
N2 C2 H2A 109.5
N2 C2 H2B 109.5
H2A C2 H2B 109.5
N2 C2 H2C 109.5
H2A C2 H2C 109.5
H2B C2 H2C 109.5
N3 C3 H3A 109.5
N3 C3 H3B 109.5
H3A C3 H3B 109.5
N3 C3 H3C 109.5
H3A C3 H3C 109.5
H3B C3 H3C 109.5
N4 C4 H4A 109.5
N4 C4 H4B 109.5
H4A C4 H4B 109.5
N4 C4 H4C 109.5
H4A C4 H4C 109.5
H4B C4 H4C 109.5
N4 C5 H5A 109.5
N4 C5 H5B 109.5
H5A C5 H5B 109.5
N4 C5 H5C 109.5
H5A C5 H5C 109.5
H5B C5 H5C 109.5
N5 C6 H6A 109.5
N5 C6 H6B 109.5
H6A C6 H6B 109.5
N5 C6 H6C 109.5
H6A C6 H6C 109.5
H6B C6 H6C 109.5
N5 C7 H7A 109.5
N5 C7 H7B 109.5
H7A C7 H7B 109.5
N5 C7 H7C 109.5
H7A C7 H7C 109.5
H7B C7 H7C 109.5

loop_
_geom_bond_atom_site_label_1
_geom_bond_atom_site_label_2
_geom_bond_distance
B1 N2 1.405(3)
B1 N1 1.410(3)
B1 O1 1.474(2)
B2 N4 1.434(3)
B2 N3 1.442(3)
B2 N1 1.455(3)
B3 N5 1.430(3)
B3 N3 1.448(3)
B3 N2 1.456(3)
N1 C1 1.478(3)
N2 C2 1.479(2)
N3 C3 1.484(2)
N4 C4 1.453(3)
N4 C5 1.454(3)
N5 C7 1.454(3)
N5 C6 1.457(3)
N6 O3 1.207(2)
N6 O2 1.214(2)
N6 O1 1.316(2)
C1 H1A 0.9800
C1 H1B 0.9800
C1 H1C 0.9800
C2 H2A 0.9800
C2 H2B 0.9800
C2 H2C 0.9800
C3 H3A 0.9800
C3 H3B 0.9800
C3 H3C 0.9800
C4 H4A 0.9800
C4 H4B 0.9800
C4 H4C 0.9800
C5 H5A 0.9800
C5 H5B 0.9800
C5 H5C 0.9800
C6 H6A 0.9800
C6 H6B 0.9800
C6 H6C 0.9800
C7 H7A 0.9800
C7 H7B 0.9800
C7 H7C 0.9800
